data_4034204
loop_
_publ_author_name
'Kumar, Ankit'
'Thorat, Kishor G.'
'Sinha, Avisikta'
'Butcher, Ray J.'
'Ravikanth, Mangalampalli'

_publ_section_title
;
 Meso-Fused Carbatriphyrins(2.1.1) and Its Organo Phosphorus(V) Complex.
;
_journal_issue 14
_journal_name_full 'The Journal of organic chemistry'
_journal_page_first 9067
_journal_page_last 9074
_journal_paper_doi 10.1021/acs.joc.9b01015
_journal_volume 84
_journal_year 2019
_chemical_formula_sum 'C40 H0 F5 N2 O P S'
_chemical_formula_weight 682.45
_space_group_crystal_system monoclinic
_space_group_IT_number 15
_space_group_name_Hall '-I 2yc'
_space_group_name_H-M_alt 'I 1 2/c 1'
_atom_sites_solution_hydrogens geom
_audit_creation_method SHELXL-2018/3
_cell_angle_alpha 90
_cell_angle_beta 113.221(5)
_cell_angle_gamma 90
_cell_formula_units_Z 8
_cell_length_a 22.3941(15)
_cell_length_b 13.4906(4)
_cell_length_c 22.8107(15)
_cell_measurement_reflns_used 3676
_cell_measurement_temperature 150(2)
_cell_measurement_theta_max 72.4880
_cell_measurement_theta_min 3.4130
_cell_volume 6333.1(7)
_computing_structure_refinement 'SHELXL-2018/3 (Sheldrick, 2018)'
_diffrn_ambient_temperature 150(2)
_diffrn_measured_fraction_theta_full 0.990
_diffrn_measured_fraction_theta_max 0.963
_diffrn_measurement_device_type dtrek-CrysAlisPro-abstract
_diffrn_radiation_type CuK\a
_diffrn_radiation_wavelength 1.54178
_diffrn_reflns_av_R_equivalents 0.1392
_diffrn_reflns_av_unetI/netI 0.1255
_diffrn_reflns_Laue_measured_fraction_full 0.990
_diffrn_reflns_Laue_measured_fraction_max 0.963
_diffrn_reflns_limit_h_max 17
_diffrn_reflns_limit_h_min -27
_diffrn_reflns_limit_k_max 15
_diffrn_reflns_limit_k_min -16
_diffrn_reflns_limit_l_max 28
_diffrn_reflns_limit_l_min -24
_diffrn_reflns_number 16731
_diffrn_reflns_point_group_measured_fraction_full 0.990
_diffrn_reflns_point_group_measured_fraction_max 0.963
_diffrn_reflns_theta_full 67.679
_diffrn_reflns_theta_max 72.677
_diffrn_reflns_theta_min 3.896
_exptl_absorpt_coefficient_mu 1.969
_exptl_absorpt_correction_T_max 1.00000
_exptl_absorpt_correction_T_min 0.09051
_exptl_absorpt_correction_type multi-scan
_exptl_crystal_colour brown
_exptl_crystal_density_diffrn 1.432
_exptl_crystal_description niddle
_exptl_crystal_F_000 2704
_exptl_crystal_size_max 0.143
_exptl_crystal_size_mid 0.123
_exptl_crystal_size_min 0.065
_refine_diff_density_max 0.428
_refine_diff_density_min -0.352
_refine_diff_density_rms 0.085
_refine_ls_extinction_method none
_refine_ls_goodness_of_fit_ref 1.022
_refine_ls_hydrogen_treatment constr
_refine_ls_matrix_type full
_refine_ls_number_parameters 497
_refine_ls_number_reflns 6081
_refine_ls_number_restraints 180
_refine_ls_restrained_S_all 1.009
_refine_ls_R_factor_all 0.1396
_refine_ls_R_factor_gt 0.0862
_refine_ls_shift/su_max 0.001
_refine_ls_shift/su_mean 0.000
_refine_ls_structure_factor_coef Fsqd
_refine_ls_weighting_details 'w=1/[\s^2^(Fo^2^)+(0.1442P)^2^] where P=(Fo^2^+2Fc^2^)/3'
_refine_ls_weighting_scheme calc
_refine_ls_wR_factor_gt 0.2272
_refine_ls_wR_factor_ref 0.2817
_reflns_Friedel_coverage 0.000
_reflns_number_gt 3345
_reflns_number_total 6081
_reflns_threshold_expression 'I > 2\s(I)'
_cod_data_source_file jo9b01015_si_003.cif
_cod_data_source_block shelx
_cod_original_sg_symbol_Hall -i_2yc
_cod_original_sg_symbol_H-M i_1_2/c_1
_cod_database_code 4034204
_shelx_shelxl_version_number 2018/3
_shelx_space_group_comment
;
The symmetry employed for this shelxl refinement is uniquely defined
by the following loop, which should always be used as a source of
symmetry information in preference to the above space-group names.
They are only intended as comments.
;

loop_
_space_group_symop_operation_xyz
'x, y, z'
'-x, y, -z+1/2'
'x+1/2, y+1/2, z+1/2'
'-x+1/2, y+1/2, -z+1'
'-x, -y, -z'
'x, -y, z-1/2'
'-x+1/2, -y+1/2, -z+1/2'
'x+1/2, -y+1/2, z'

loop_
_atom_site_label
_atom_site_type_symbol
_atom_site_fract_x
_atom_site_fract_y
_atom_site_fract_z
_atom_site_U_iso_or_equiv
_atom_site_adp_type
_atom_site_occupancy
_atom_site_site_symmetry_order
_atom_site_calc_flag
_atom_site_refinement_flags_posn
_atom_site_refinement_flags_adp
_atom_site_refinement_flags_occupancy
_atom_site_disorder_assembly
_atom_site_disorder_group
P1 P 0.32234(6) 0.02607(7) 0.47311(6) 0.0564(4) Uani 1 1 d . . . . .
F1 F 0.19167(16) 0.0658(2) 0.59193(15) 0.0762(9) Uani 1 1 d . . . . .
F2 F 0.1297(2) 0.1585(3) 0.65595(18) 0.0952(11) Uani 1 1 d . . . . .
F3 F 0.1710(2) 0.3374(3) 0.71026(17) 0.1048(13) Uani 1 1 d . . . . .
F4 F 0.2776(2) 0.4218(2) 0.70379(16) 0.1065(14) Uani 1 1 d . . . . .
F5 F 0.34058(17) 0.33114(19) 0.63926(14) 0.0802(10) Uani 1 1 d . . . . .
O1 O 0.25992(17) -0.0201(2) 0.43585(16) 0.0636(9) Uani 1 1 d . . . . .
N1 N 0.3515(2) -0.0012(2) 0.55043(19) 0.0570(10) Uani 1 1 d . . . . .
N2 N 0.32503(19) 0.1472(2) 0.48156(18) 0.0546(10) Uani 1 1 d . . . . .
C1 C 0.3844(2) 0.0117(3) 0.4454(2) 0.0535(11) Uani 1 1 d . . . . .
C2 C 0.3901(3) 0.0855(3) 0.4029(2) 0.0599(13) Uani 1 1 d . . . . .
C3 C 0.4337(3) 0.0663(3) 0.3738(2) 0.0628(13) Uani 1 1 d . . . . .
H3A H 0.439031 0.113124 0.346336 0.075 Uiso 1 1 calc R U . . .
C4B C 0.4220(3) -0.0742(3) 0.4593(2) 0.0601(13) Uani 1 1 d . . . . .
C4A C 0.4624(2) -0.0901(3) 0.4265(2) 0.0592(12) Uani 1 1 d . . . . .
C4 C 0.4691(3) -0.0213(3) 0.3854(2) 0.0598(12) Uani 1 1 d . . . . .
H4A H 0.497280 -0.033249 0.365177 0.072 Uiso 1 1 calc R U . . .
C5 C 0.5317(3) -0.2392(3) 0.4214(3) 0.0704(15) Uani 1 1 d . . . . .
H5A H 0.548153 -0.207891 0.394606 0.085 Uiso 1 1 calc R U . . .
C6 C 0.5483(3) -0.3362(4) 0.4408(3) 0.0766(16) Uani 1 1 d . . . . .
H6A H 0.576926 -0.370482 0.427684 0.092 Uiso 1 1 calc R U . . .
C7 C 0.5226(3) -0.3817(4) 0.4791(3) 0.0839(17) Uani 1 1 d . . . . .
H7A H 0.533227 -0.447597 0.490511 0.101 Uiso 1 1 calc R U . . .
C8A C 0.4900(3) -0.1900(3) 0.4429(3) 0.0645(14) Uani 1 1 d . . . . .
C8B C 0.4642(3) -0.2346(3) 0.4840(3) 0.0640(14) Uani 1 1 d . . . . .
C8 C 0.4817(3) -0.3341(3) 0.5015(3) 0.0780(17) Uani 1 1 d . . . . .
H8A H 0.465614 -0.367161 0.527965 0.094 Uiso 1 1 calc R U . . .
C9 C 0.4247(3) -0.1604(3) 0.5002(2) 0.0605(13) Uani 1 1 d . . . . .
C10 C 0.4044(3) -0.1671(3) 0.5509(3) 0.0615(13) Uani 1 1 d . . . . .
C11 C 0.3766(2) -0.0940(3) 0.5778(2) 0.0606(13) Uani 1 1 d . . . . .
C12 C 0.3720(3) -0.0942(3) 0.6373(3) 0.0716(15) Uani 1 1 d . . . . .
H12A H 0.386316 -0.144917 0.667280 0.086 Uiso 1 1 calc R U . . .
C13 C 0.3422(3) -0.0056(3) 0.6449(3) 0.0714(15) Uani 1 1 d . . . . .
H13A H 0.333385 0.011451 0.680165 0.086 Uiso 1 1 calc R U . . .
C14 C 0.3286(3) 0.0510(3) 0.5911(2) 0.0593(13) Uani 1 1 d . . . . .
C15 C 0.2998(2) 0.1488(3) 0.5737(2) 0.0564(12) Uani 1 1 d . . . . .
C16 C 0.3008(2) 0.1962(3) 0.5210(2) 0.0567(12) Uani 1 1 d . . . . .
C17 C 0.2829(3) 0.2936(3) 0.4945(2) 0.0623(13) Uani 1 1 d . . . . .
H17A H 0.264872 0.343308 0.510646 0.075 Uiso 1 1 calc R U . . .
C18 C 0.2967(3) 0.3009(3) 0.4419(3) 0.0653(14) Uani 1 1 d . . . . .
H18A H 0.288331 0.356061 0.415442 0.078 Uiso 1 1 calc R U . . .
C19 C 0.3261(2) 0.2108(3) 0.4332(2) 0.0563(12) Uani 1 1 d . . . . .
C20 C 0.3546(3) 0.1801(3) 0.3931(2) 0.0594(12) Uani 1 1 d . . . . .
S1A S 0.35561(17) -0.3522(2) 0.5652(2) 0.0691(10) Uani 0.599(5) 1 d D U P A 1
C21A C 0.4164(18) -0.2646(12) 0.5883(13) 0.063(2) Uani 0.599(5) 1 d D U P A 1
C22A C 0.4697(9) -0.2967(14) 0.6350(8) 0.072(3) Uani 0.599(5) 1 d D U P A 1
H22A H 0.508519 -0.261506 0.650349 0.086 Uiso 0.599(5) 1 calc R U P A 1
C23A C 0.4617(8) -0.3917(9) 0.6598(9) 0.074(2) Uani 0.599(5) 1 d D U P A 1
H23A H 0.492390 -0.420972 0.696056 0.089 Uiso 0.599(5) 1 calc R U P A 1
C24A C 0.4040(7) -0.4328(9) 0.6237(6) 0.069(2) Uani 0.599(5) 1 d D U P A 1
H24A H 0.391655 -0.496703 0.629529 0.083 Uiso 0.599(5) 1 calc R U P A 1
S1B S 0.4812(3) -0.2873(5) 0.6520(3) 0.0791(16) Uani 0.401(5) 1 d D U P A 2
C21B C 0.413(3) -0.2616(19) 0.5843(17) 0.065(3) Uani 0.401(5) 1 d D U P A 2
C22B C 0.3727(10) -0.3372(14) 0.5667(12) 0.068(3) Uani 0.401(5) 1 d D U P A 2
H22B H 0.333849 -0.336098 0.530853 0.082 Uiso 0.401(5) 1 calc R U P A 2
C23B C 0.3942(9) -0.4216(12) 0.6085(9) 0.070(3) Uani 0.401(5) 1 d D U P A 2
H23B H 0.369401 -0.478121 0.605624 0.084 Uiso 0.401(5) 1 calc R U P A 2
C24B C 0.4551(10) -0.4080(9) 0.6524(12) 0.073(3) Uani 0.401(5) 1 d D U P A 2
H24B H 0.479957 -0.457411 0.679483 0.087 Uiso 0.401(5) 1 calc R U P A 2
C25 C 0.2678(3) 0.1952(3) 0.6126(2) 0.0598(13) Uani 1 1 d . . . . .
C26 C 0.2145(3) 0.1546(3) 0.6189(2) 0.0613(13) Uani 1 1 d . . . . .
C27 C 0.1820(3) 0.2001(4) 0.6518(3) 0.0727(15) Uani 1 1 d . . . . .
C28 C 0.2017(4) 0.2914(4) 0.6779(3) 0.0812(18) Uani 1 1 d . . . . .
C29 C 0.2561(4) 0.3338(4) 0.6746(3) 0.0814(19) Uani 1 1 d . . . . .
C30 C 0.2886(3) 0.2876(3) 0.6423(2) 0.0684(14) Uani 1 1 d . . . . .
C31 C 0.3512(3) 0.2449(4) 0.3384(3) 0.0679(14) Uani 1 1 d . . . . .
C32 C 0.3689(3) 0.3450(3) 0.3483(3) 0.0735(15) Uani 1 1 d . . . . .
H32A H 0.386265 0.371236 0.389297 0.088 Uiso 1 1 calc R U . . .
C33 C 0.3602(3) 0.4043(5) 0.2960(4) 0.095(2) Uani 1 1 d . . . . .
H33A H 0.370482 0.471269 0.302535 0.115 Uiso 1 1 calc R U . . .
C34 C 0.3373(4) 0.3684(6) 0.2362(4) 0.101(2) Uani 1 1 d . . . . .
H34A H 0.332028 0.409727 0.201900 0.121 Uiso 1 1 calc R U . . .
C35 C 0.3218(3) 0.2690(6) 0.2267(3) 0.096(2) Uani 1 1 d . . . . .
H35A H 0.307210 0.243070 0.185684 0.115 Uiso 1 1 calc R U . . .
C36 C 0.3274(3) 0.2080(5) 0.2764(3) 0.0799(16) Uani 1 1 d . . . . .
H36A H 0.315325 0.141747 0.268855 0.096 Uiso 1 1 calc R U . . .

loop_
_atom_site_aniso_label
_atom_site_aniso_U_11
_atom_site_aniso_U_22
_atom_site_aniso_U_33
_atom_site_aniso_U_23
_atom_site_aniso_U_13
_atom_site_aniso_U_12
P1 0.0665(8) 0.0264(5) 0.0723(8) -0.0004(5) 0.0230(6) 0.0003(5)
F1 0.094(2) 0.0459(15) 0.096(2) -0.0032(14) 0.0454(18) -0.0056(14)
F2 0.110(3) 0.085(2) 0.107(3) 0.0227(18) 0.059(2) 0.027(2)
F3 0.152(4) 0.082(2) 0.088(2) 0.0092(17) 0.056(2) 0.052(2)
F4 0.174(4) 0.0427(16) 0.089(2) -0.0128(14) 0.036(2) 0.0123(19)
F5 0.103(2) 0.0391(14) 0.088(2) 0.0013(13) 0.0264(19) -0.0064(15)
O1 0.066(2) 0.0407(16) 0.075(2) -0.0007(14) 0.0184(17) -0.0048(14)
N1 0.071(3) 0.0228(15) 0.077(3) -0.0024(15) 0.029(2) -0.0005(15)
N2 0.063(2) 0.0302(17) 0.067(2) 0.0046(15) 0.0223(19) 0.0032(16)
C1 0.069(3) 0.0251(18) 0.062(3) -0.0028(17) 0.021(2) -0.0038(18)
C2 0.072(3) 0.034(2) 0.067(3) -0.0020(19) 0.020(2) -0.005(2)
C3 0.071(3) 0.036(2) 0.081(3) 0.001(2) 0.029(3) 0.000(2)
C4B 0.073(3) 0.030(2) 0.072(3) -0.0078(19) 0.022(3) -0.007(2)
C4A 0.063(3) 0.034(2) 0.075(3) -0.007(2) 0.022(3) -0.003(2)
C4 0.067(3) 0.041(2) 0.077(3) -0.004(2) 0.033(3) -0.004(2)
C5 0.076(4) 0.041(2) 0.096(4) -0.011(2) 0.036(3) -0.001(2)
C6 0.082(4) 0.042(3) 0.106(4) -0.009(3) 0.037(3) 0.009(2)
C7 0.098(4) 0.040(3) 0.122(5) 0.000(3) 0.052(4) 0.009(3)
C8A 0.074(3) 0.031(2) 0.081(3) -0.006(2) 0.023(3) -0.003(2)
C8B 0.073(3) 0.030(2) 0.082(3) -0.004(2) 0.023(3) 0.002(2)
C8 0.103(4) 0.037(2) 0.102(4) -0.004(2) 0.049(4) 0.010(3)
C9 0.072(3) 0.030(2) 0.075(3) 0.0004(19) 0.024(3) -0.003(2)
C10 0.067(3) 0.0267(19) 0.083(3) -0.0024(19) 0.021(3) 0.0000(19)
C11 0.073(3) 0.0245(19) 0.076(3) 0.0019(19) 0.021(3) 0.0022(19)
C12 0.099(4) 0.031(2) 0.077(3) 0.008(2) 0.026(3) 0.005(2)
C13 0.099(4) 0.042(2) 0.072(3) 0.006(2) 0.034(3) 0.011(3)
C14 0.079(3) 0.0283(19) 0.067(3) 0.0016(19) 0.026(3) 0.005(2)
C15 0.068(3) 0.0290(19) 0.069(3) -0.0037(19) 0.024(2) 0.0042(19)
C16 0.064(3) 0.031(2) 0.073(3) 0.0002(19) 0.025(2) -0.0016(19)
C17 0.077(3) 0.028(2) 0.079(3) 0.004(2) 0.028(3) 0.005(2)
C18 0.076(3) 0.032(2) 0.085(4) 0.012(2) 0.029(3) 0.007(2)
C19 0.064(3) 0.035(2) 0.071(3) 0.003(2) 0.028(2) 0.0009(19)
C20 0.067(3) 0.036(2) 0.075(3) 0.007(2) 0.029(3) 0.000(2)
S1A 0.090(2) 0.0250(11) 0.0948(16) -0.0004(10) 0.0396(16) -0.0012(10)
C21A 0.082(4) 0.027(3) 0.086(4) 0.004(3) 0.039(3) 0.003(3)
C22A 0.088(4) 0.037(4) 0.093(5) 0.008(4) 0.037(4) 0.005(3)
C23A 0.092(4) 0.039(4) 0.093(4) 0.012(4) 0.038(4) 0.011(3)
C24A 0.095(4) 0.030(3) 0.091(5) 0.009(3) 0.044(4) 0.006(3)
S1B 0.094(3) 0.045(2) 0.092(3) 0.016(2) 0.029(2) 0.0085(19)
C21B 0.083(5) 0.030(4) 0.087(4) 0.005(4) 0.038(4) 0.005(4)
C22B 0.087(5) 0.031(4) 0.091(4) 0.005(4) 0.041(4) 0.002(4)
C23B 0.090(5) 0.030(4) 0.092(5) 0.007(4) 0.039(4) 0.012(4)
C24B 0.092(5) 0.035(4) 0.092(5) 0.009(4) 0.037(4) 0.016(4)
C25 0.077(3) 0.031(2) 0.068(3) 0.0035(19) 0.024(2) 0.006(2)
C26 0.080(4) 0.037(2) 0.068(3) 0.007(2) 0.030(3) 0.013(2)
C27 0.090(4) 0.061(3) 0.076(4) 0.013(3) 0.042(3) 0.015(3)
C28 0.121(5) 0.056(3) 0.078(4) 0.007(3) 0.050(4) 0.034(3)
C29 0.124(6) 0.042(3) 0.069(3) -0.001(2) 0.028(4) 0.018(3)
C30 0.098(4) 0.037(2) 0.070(3) 0.004(2) 0.033(3) 0.008(3)
C31 0.069(3) 0.053(3) 0.080(4) 0.015(2) 0.027(3) 0.016(2)
C32 0.090(4) 0.042(2) 0.087(4) 0.024(2) 0.033(3) 0.011(2)
C33 0.097(5) 0.067(4) 0.140(6) 0.042(4) 0.065(5) 0.023(3)
C34 0.118(6) 0.113(6) 0.092(5) 0.043(4) 0.062(4) 0.044(5)
C35 0.095(5) 0.107(5) 0.087(4) 0.022(4) 0.039(4) 0.038(4)
C36 0.097(5) 0.075(4) 0.074(4) 0.009(3) 0.041(3) 0.019(3)

loop_
_atom_type_symbol
_atom_type_description
_atom_type_scat_dispersion_real
_atom_type_scat_dispersion_imag
_atom_type_scat_source
C C 0.0181 0.0091 'International Tables Vol C Tables 4.2.6.8 and 6.1.1.4'
H H 0.0000 0.0000 'International Tables Vol C Tables 4.2.6.8 and 6.1.1.4'
F F 0.0727 0.0534 'International Tables Vol C Tables 4.2.6.8 and 6.1.1.4'
N N 0.0311 0.0180 'International Tables Vol C Tables 4.2.6.8 and 6.1.1.4'
O O 0.0492 0.0322 'International Tables Vol C Tables 4.2.6.8 and 6.1.1.4'
P P 0.2955 0.4335 'International Tables Vol C Tables 4.2.6.8 and 6.1.1.4'
S S 0.3331 0.5567 'International Tables Vol C Tables 4.2.6.8 and 6.1.1.4'

loop_
_geom_angle_atom_site_label_1
_geom_angle_atom_site_label_2
_geom_angle_atom_site_label_3
_geom_angle
O1 P1 N1 114.2(2)
O1 P1 N2 118.4(2)
O1 P1 C1 117.3(2)
N1 P1 C1 108.8(2)
N2 P1 N1 96.58(18)
N2 P1 C1 98.9(2)
C11 N1 P1 125.9(3)
C11 N1 C14 109.5(4)
C14 N1 P1 119.6(3)
C16 N2 P1 123.0(3)
C16 N2 C19 110.4(3)
C19 N2 P1 121.8(3)
C2 C1 P1 117.6(4)
C4B C1 P1 120.3(4)
C4B C1 C2 121.7(5)
C1 C2 C20 121.2(5)
C3 C2 C1 117.2(4)
C3 C2 C20 121.5(4)
C2 C3 H3A 119.4
C4 C3 C2 121.2(5)
C4 C3 H3A 119.4
C1 C4B C4A 117.8(4)
C1 C4B C9 132.1(5)
C4A C4B C9 110.0(4)
C4B C4A C8A 107.5(4)
C4 C4A C4B 122.1(4)
C4 C4A C8A 130.3(5)
C3 C4 H4A 120.1
C4A C4 C3 119.8(5)
C4A C4 H4A 120.1
C6 C5 H5A 120.8
C8A C5 H5A 120.8
C8A C5 C6 118.3(6)
C5 C6 H6A 120.0
C7 C6 C5 120.0(5)
C7 C6 H6A 120.0
C6 C7 H7A 118.7
C8 C7 C6 122.6(5)
C8 C7 H7A 118.7
C5 C8A C4A 128.7(5)
C5 C8A C8B 122.7(4)
C8B C8A C4A 108.5(5)
C8A C8B C9 108.6(4)
C8 C8B C8A 116.8(5)
C8 C8B C9 134.6(5)
C7 C8 C8B 119.6(6)
C7 C8 H8A 120.2
C8B C8 H8A 120.2
C8B C9 C4B 104.8(5)
C10 C9 C4B 128.7(4)
C10 C9 C8B 125.7(4)
C9 C10 C11 130.4(4)
C9 C10 C21A 118.1(17)
C9 C10 C21B 118(3)
C11 C10 C21A 111.3(17)
C11 C10 C21B 112(3)
N1 C11 C10 125.9(5)
C12 C11 N1 105.2(4)
C12 C11 C10 128.8(4)
C11 C12 H12A 125.2
C11 C12 C13 109.6(4)
C13 C12 H12A 125.2
C12 C13 H13A 125.9
C14 C13 C12 108.1(5)
C14 C13 H13A 125.9
N1 C14 C15 120.6(4)
C13 C14 N1 107.4(4)
C13 C14 C15 131.9(5)
C14 C15 C25 119.2(4)
C16 C15 C14 120.3(4)
C16 C15 C25 120.5(4)
N2 C16 C17 106.2(4)
C15 C16 N2 119.5(4)
C15 C16 C17 134.3(5)
C16 C17 H17A 125.8
C18 C17 C16 108.4(4)
C18 C17 H17A 125.8
C17 C18 H18A 125.1
C17 C18 C19 109.9(4)
C19 C18 H18A 125.1
N2 C19 C18 105.0(4)
C20 C19 N2 119.7(4)
C20 C19 C18 135.2(4)
C2 C20 C31 118.5(5)
C19 C20 C2 121.8(4)
C19 C20 C31 119.7(4)
C21A S1A C24A 91.0(8)
C10 C21A S1A 118.4(16)
C22A C21A C10 129(2)
C22A C21A S1A 112.1(8)
C21A C22A H22A 123.3
C21A C22A C23A 113.3(18)
C23A C22A H22A 123.3
C22A C23A H23A 124.3
C24A C23A C22A 111.4(14)
C24A C23A H23A 124.3
S1A C24A H24A 124.1
C23A C24A S1A 111.7(12)
C23A C24A H24A 124.1
C21B S1B C24B 90.8(8)
C10 C21B S1B 122(2)
C22B C21B C10 125(2)
C22B C21B S1B 112.1(8)
C21B C22B H22B 123.3
C21B C22B C23B 113.5(17)
C23B C22B H22B 123.3
C22B C23B H23B 124.4
C24B C23B C22B 111.1(15)
C24B C23B H23B 124.4
S1B C24B H24B 124.2
C23B C24B S1B 111.7(12)
C23B C24B H24B 124.2
C26 C25 C15 122.8(4)
C26 C25 C30 116.1(5)
C30 C25 C15 121.0(5)
F1 C26 C25 119.6(4)
F1 C26 C27 117.2(5)
C25 C26 C27 123.2(5)
F2 C27 C26 121.1(5)
F2 C27 C28 119.5(5)
C28 C27 C26 119.3(6)
F3 C28 C27 120.6(7)
F3 C28 C29 119.6(6)
C27 C28 C29 119.6(5)
F4 C29 C28 119.4(6)
F4 C29 C30 120.1(7)
C30 C29 C28 120.6(5)
F5 C30 C25 119.8(5)
F5 C30 C29 119.2(5)
C29 C30 C25 121.1(6)
C32 C31 C20 120.6(5)
C36 C31 C20 120.7(5)
C36 C31 C32 118.6(5)
C31 C32 H32A 120.5
C33 C32 C31 118.9(6)
C33 C32 H32A 120.5
C32 C33 H33A 118.9
C34 C33 C32 122.3(7)
C34 C33 H33A 118.9
C33 C34 H34A 120.6
C33 C34 C35 118.7(6)
C35 C34 H34A 120.6
C34 C35 H35A 119.3
C36 C35 C34 121.3(7)
C36 C35 H35A 119.3
C31 C36 H36A 120.0
C35 C36 C31 120.0(6)
C35 C36 H36A 120.0

loop_
_geom_bond_atom_site_label_1
_geom_bond_atom_site_label_2
_geom_bond_distance
P1 O1 1.458(3)
P1 N1 1.663(4)
P1 N2 1.644(3)
P1 C1 1.750(5)
F1 C26 1.351(5)
F2 C27 1.334(7)
F3 C28 1.343(6)
F4 C29 1.353(6)
F5 C30 1.331(7)
N1 C11 1.413(5)
N1 C14 1.414(6)
N2 C16 1.388(6)
N2 C19 1.405(6)
C1 C2 1.430(6)
C1 C4B 1.393(6)
C2 C3 1.404(7)
C2 C20 1.473(6)
C3 H3A 0.9300
C3 C4 1.389(6)
C4B C4A 1.399(7)
C4B C9 1.477(6)
C4A C4 1.370(7)
C4A C8A 1.468(6)
C4 H4A 0.9300
C5 H5A 0.9300
C5 C6 1.385(7)
C5 C8A 1.384(7)
C6 H6A 0.9300
C6 C7 1.369(8)
C7 H7A 0.9300
C7 C8 1.370(8)
C8A C8B 1.416(7)
C8B C8 1.412(6)
C8B C9 1.475(7)
C8 H8A 0.9300
C9 C10 1.403(7)
C10 C11 1.428(7)
C10 C21A 1.533(8)
C10 C21B 1.458(10)
C11 C12 1.401(7)
C12 H12A 0.9300
C12 C13 1.411(7)
C13 H13A 0.9300
C13 C14 1.372(7)
C14 C15 1.454(6)
C15 C16 1.371(7)
C15 C25 1.480(7)
C16 C17 1.436(6)
C17 H17A 0.9300
C17 C18 1.355(7)
C18 H18A 0.9300
C18 C19 1.432(6)
C19 C20 1.370(7)
C20 C31 1.501(7)
S1A C21A 1.72(3)
S1A C24A 1.731(10)
C21A C22A 1.32(3)
C22A H22A 0.9300
C22A C23A 1.440(19)
C23A H23A 0.9300
C23A C24A 1.347(9)
C24A H24A 0.9300
S1B C21B 1.72(3)
S1B C24B 1.732(11)
C21B C22B 1.32(3)
C22B H22B 0.9300
C22B C23B 1.441(19)
C23B H23B 0.9300
C23B C24B 1.347(10)
C24B H24B 0.9300
C25 C26 1.371(7)
C25 C30 1.408(7)
C26 C27 1.380(7)
C27 C28 1.363(8)
C28 C29 1.374(9)
C29 C30 1.373(8)
C31 C32 1.401(7)
C31 C36 1.391(8)
C32 H32A 0.9300
C32 C33 1.383(8)
C33 H33A 0.9300
C33 C34 1.345(10)
C34 H34A 0.9300
C34 C35 1.381(11)
C35 H35A 0.9300
C35 C36 1.366(8)
C36 H36A 0.9300

loop_
_geom_torsion_atom_site_label_1
_geom_torsion_atom_site_label_2
_geom_torsion_atom_site_label_3
_geom_torsion_atom_site_label_4
_geom_torsion
P1 N1 C11 C10 25.6(7)
P1 N1 C11 C12 -158.3(4)
P1 N1 C14 C13 159.8(4)
P1 N1 C14 C15 -23.0(6)
P1 N2 C16 C15 28.6(6)
P1 N2 C16 C17 -152.9(4)
P1 N2 C19 C18 152.1(4)
P1 N2 C19 C20 -30.8(6)
P1 C1 C2 C3 -171.1(3)
P1 C1 C2 C20 12.6(6)
P1 C1 C4B C4A 168.3(3)
P1 C1 C4B C9 -6.2(7)
F1 C26 C27 F2 -0.9(7)
F1 C26 C27 C28 -177.6(5)
F2 C27 C28 F3 3.4(8)
F2 C27 C28 C29 178.9(5)
F3 C28 C29 F4 -0.6(8)
F3 C28 C29 C30 179.3(5)
F4 C29 C30 F5 -1.1(7)
F4 C29 C30 C25 178.9(4)
O1 P1 N1 C11 71.2(5)
O1 P1 N1 C14 -81.3(4)
O1 P1 N2 C16 73.7(4)
O1 P1 N2 C19 -79.4(4)
O1 P1 C1 C2 90.7(4)
O1 P1 C1 C4B -82.5(4)
N1 P1 N2 C16 -48.4(4)
N1 P1 N2 C19 158.6(4)
N1 P1 C1 C2 -137.8(3)
N1 P1 C1 C4B 48.9(4)
N1 C11 C12 C13 2.5(6)
N1 C14 C15 C16 -6.9(7)
N1 C14 C15 C25 171.2(4)
N2 P1 N1 C11 -163.7(4)
N2 P1 N1 C14 43.9(4)
N2 P1 C1 C2 -37.7(4)
N2 P1 C1 C4B 149.1(4)
N2 C16 C17 C18 -0.4(6)
N2 C19 C20 C2 -5.9(7)
N2 C19 C20 C31 175.3(4)
C1 P1 N1 C11 -61.9(4)
C1 P1 N1 C14 145.6(3)
C1 P1 N2 C16 -158.6(4)
C1 P1 N2 C19 48.3(4)
C1 C2 C3 C4 0.9(7)
C1 C2 C20 C19 13.9(7)
C1 C2 C20 C31 -167.3(5)
C1 C4B C4A C4 4.5(7)
C1 C4B C4A C8A -172.8(4)
C1 C4B C9 C8B 168.6(5)
C1 C4B C9 C10 -21.0(9)
C2 C1 C4B C4A -4.6(7)
C2 C1 C4B C9 -179.2(5)
C2 C3 C4 C4A -1.0(7)
C2 C20 C31 C32 -128.1(5)
C2 C20 C31 C36 55.1(7)
C3 C2 C20 C19 -162.2(5)
C3 C2 C20 C31 16.5(7)
C4B C1 C2 C3 2.0(7)
C4B C1 C2 C20 -174.3(4)
C4B C4A C4 C3 -1.8(7)
C4B C4A C8A C5 178.8(5)
C4B C4A C8A C8B 1.8(5)
C4B C9 C10 C11 -1.0(9)
C4B C9 C10 C21A -176.6(12)
C4B C9 C10 C21B -179.3(16)
C4A C4B C9 C8B -6.3(5)
C4A C4B C9 C10 164.1(5)
C4A C8A C8B C8 175.7(5)
C4A C8A C8B C9 -5.8(5)
C4 C4A C8A C5 1.7(9)
C4 C4A C8A C8B -175.2(5)
C5 C6 C7 C8 -2.0(10)
C5 C8A C8B C8 -1.5(7)
C5 C8A C8B C9 177.0(5)
C6 C5 C8A C4A -176.1(5)
C6 C5 C8A C8B 0.4(8)
C6 C7 C8 C8B 0.9(10)
C8A C4A C4 C3 174.9(5)
C8A C5 C6 C7 1.3(8)
C8A C8B C8 C7 0.8(8)
C8A C8B C9 C4B 7.3(5)
C8A C8B C9 C10 -163.4(5)
C8B C9 C10 C11 167.5(5)
C8B C9 C10 C21A -8.0(14)
C8B C9 C10 C21B -10.8(17)
C8 C8B C9 C4B -174.5(6)
C8 C8B C9 C10 14.7(9)
C9 C4B C4A C4 -179.7(4)
C9 C4B C4A C8A 2.9(5)
C9 C8B C8 C7 -177.2(6)
C9 C10 C11 N1 13.3(9)
C9 C10 C11 C12 -162.0(6)
C9 C10 C21A S1A -93(3)
C9 C10 C21A C22A 82(4)
C9 C10 C21B S1B 93(4)
C9 C10 C21B C22B -85(6)
C10 C11 C12 C13 178.5(5)
C10 C21A C22A C23A 178(3)
C10 C21B C22B C23B 180(5)
C11 N1 C14 C13 3.2(6)
C11 N1 C14 C15 -179.6(4)
C11 C10 C21A S1A 90(2)
C11 C10 C21A C22A -95(4)
C11 C10 C21B S1B -85(5)
C11 C10 C21B C22B 96(6)
C11 C12 C13 C14 -0.6(7)
C12 C13 C14 N1 -1.6(6)
C12 C13 C14 C15 -178.4(5)
C13 C14 C15 C16 169.5(6)
C13 C14 C15 C25 -12.4(9)
C14 N1 C11 C10 -179.6(5)
C14 N1 C11 C12 -3.5(5)
C14 C15 C16 N2 4.8(7)
C14 C15 C16 C17 -173.2(5)
C14 C15 C25 C26 -62.0(6)
C14 C15 C25 C30 121.8(5)
C15 C16 C17 C18 177.8(6)
C15 C25 C26 F1 3.9(7)
C15 C25 C26 C27 -176.0(5)
C15 C25 C30 F5 -4.6(7)
C15 C25 C30 C29 175.4(5)
C16 N2 C19 C18 -3.9(5)
C16 N2 C19 C20 173.2(4)
C16 C15 C25 C26 116.2(5)
C16 C15 C25 C30 -60.1(7)
C16 C17 C18 C19 -2.1(6)
C17 C18 C19 N2 3.7(6)
C17 C18 C19 C20 -172.8(6)
C18 C19 C20 C2 170.1(5)
C18 C19 C20 C31 -8.6(9)
C19 N2 C16 C15 -175.7(4)
C19 N2 C16 C17 2.8(5)
C19 C20 C31 C32 50.7(7)
C19 C20 C31 C36 -126.1(6)
C20 C2 C3 C4 177.2(5)
C20 C31 C32 C33 -174.8(5)
C20 C31 C36 C35 177.0(5)
S1A C21A C22A C23A -7(4)
C21A C10 C11 N1 -170.9(12)
C21A C10 C11 C12 13.8(14)
C21A S1A C24A C23A 3(2)
C21A C22A C23A C24A 9(4)
C22A C23A C24A S1A -7(2)
C24A S1A C21A C10 178(3)
C24A S1A C21A C22A 2(3)
S1B C21B C22B C23B 1(6)
C21B C10 C11 N1 -168.4(16)
C21B C10 C11 C12 16.4(17)
C21B S1B C24B C23B -8(3)
C21B C22B C23B C24B -7(5)
C22B C23B C24B S1B 10(3)
C24B S1B C21B C10 -175(5)
C24B S1B C21B C22B 4(5)
C25 C15 C16 N2 -173.3(4)
C25 C15 C16 C17 8.7(9)
C25 C26 C27 F2 179.0(5)
C25 C26 C27 C28 2.3(8)
C26 C25 C30 F5 179.0(4)
C26 C25 C30 C29 -1.0(7)
C26 C27 C28 F3 -179.9(5)
C26 C27 C28 C29 -4.4(8)
C27 C28 C29 F4 -176.1(5)
C27 C28 C29 C30 3.8(9)
C28 C29 C30 F5 179.0(5)
C28 C29 C30 C25 -1.0(8)
C30 C25 C26 F1 -179.7(4)
C30 C25 C26 C27 0.4(7)
C31 C32 C33 C34 -2.3(10)
C32 C31 C36 C35 0.1(9)
C32 C33 C34 C35 0.3(11)
C33 C34 C35 C36 2.0(11)
C34 C35 C36 C31 -2.2(10)
C36 C31 C32 C33 2.0(9)
